data_4321924
loop_
_publ_author_name
'Bodo M\"uller'
'Astrid Schneider'
'Markus Tesmer'
'Heinrich Vahrenkamp'

_publ_section_title
;
 Alcohol and Aldehyde Adducts of Zinc Thiolates: Structural Modeling of
 Alcoholdehydrogenase
;
_journal_name_full 'Inorganic Chemistry'
_journal_page_first 1900
_journal_page_last 1907
_journal_paper_doi 10.1021/ic981227m
_journal_volume 38
_journal_year 1999
_chemical_formula_sum 'C66 H36 Cl4 F20 N4 O4 S4 Zn4'
_chemical_formula_weight 1860.51
_chemical_name_common Tetrakis[(2-quinolylmethanolato)-zinc-(pentafluorothiophenolate)]
_space_group_IT_number 88
_symmetry_cell_setting tetragonal
_symmetry_space_group_name_Hall '-I 4ad'
_symmetry_space_group_name_H-M 'I 41/a :2'
_atom_sites_solution_hydrogens geom
_atom_sites_solution_primary direct
_atom_sites_solution_secondary difmap
_audit_creation_method SHELXL-97
_cell_angle_alpha 90.00
_cell_angle_beta 90.00
_cell_angle_gamma 90.00
_cell_formula_units_Z 4
_cell_length_a 13.806(2)
_cell_length_b 13.806(2)
_cell_length_c 36.254(7)
_cell_measurement_reflns_used 25
_cell_measurement_temperature 293(2)
_cell_volume 6910.2(19)
_computing_publication_material 'SHELXL-97 (Sheldrick, 1997)'
_computing_structure_refinement 'SHELXL-97 (Sheldrick, 1997)'
_computing_structure_solution 'SHELXS-97 (Sheldrick, 1990)'
_diffrn_ambient_temperature 173(2)
_diffrn_measured_fraction_theta_full 0.446
_diffrn_measured_fraction_theta_max 0.446
_diffrn_measurement_device_type Nonius-Turbo-CAD4
_diffrn_measurement_method OMEGA-2THETA
_diffrn_radiation_monochromator graphite
_diffrn_radiation_source 'fine-focus sealed tube'
_diffrn_radiation_type MoK\a
_diffrn_radiation_wavelength 0.71073
_diffrn_reflns_av_R_equivalents 0.0483
_diffrn_reflns_av_sigmaI/netI 0.0301
_diffrn_reflns_limit_h_max 14
_diffrn_reflns_limit_h_min -16
_diffrn_reflns_limit_k_max 0
_diffrn_reflns_limit_k_min -14
_diffrn_reflns_limit_l_max 38
_diffrn_reflns_limit_l_min -38
_diffrn_reflns_number 9888
_diffrn_reflns_theta_full 24.34
_diffrn_reflns_theta_max 24.34
_diffrn_reflns_theta_min 2.95
_diffrn_standards_interval_count 'OCR every 200 refl.'
_diffrn_standards_interval_time 'ICR every 7200s'
_exptl_absorpt_coefficient_mu 1.754
_exptl_absorpt_correction_type none
_exptl_crystal_colour 'bright yellow'
_exptl_crystal_density_diffrn 1.788
_exptl_crystal_density_meas ?
_exptl_crystal_density_method 'not measured'
_exptl_crystal_description isometric
_exptl_crystal_F_000 3696
_exptl_crystal_size_max 1.1
_exptl_crystal_size_mid 1.0
_exptl_crystal_size_min 0.9
_refine_diff_density_max 0.960
_refine_diff_density_min -0.579
_refine_diff_density_rms 0.071
_refine_ls_extinction_method none
_refine_ls_goodness_of_fit_ref 1.054
_refine_ls_hydrogen_treatment riding-model
_refine_ls_matrix_type full
_refine_ls_number_parameters 240
_refine_ls_number_reflns 2551
_refine_ls_number_restraints 0
_refine_ls_restrained_S_all 1.054
_refine_ls_R_factor_all 0.0512
_refine_ls_R_factor_gt 0.0405
_refine_ls_shift/su_max 0.000
_refine_ls_shift/su_mean 0.000
_refine_ls_structure_factor_coef Fsqd
_refine_ls_weighting_details 'w=1/[\s^2^(Fo^2^)+(0.0571P)^2^+25.9315P] where P=(Fo^2^+2Fc^2^)/3'
_refine_ls_weighting_scheme calc
_refine_ls_wR_factor_gt 0.1040
_refine_ls_wR_factor_ref 0.1126
_reflns_number_gt 2209
_reflns_number_total 2551
_reflns_threshold_expression >2sigma(I)
_cod_data_source_file ic981227m_2.cif
_cod_data_source_block a5[comp.no.4]
_cod_depositor_comments
;
The following automatic conversions were performed:

'_geom_bond_publ_flag' value 'Y' changed to 'y' according to the
built-in table from CIF Core dictionary named 'cif_core.dic' version
2.4.1 from 2010-06-29 (32 times).

'_geom_angle_publ_flag' value 'Y'
changed to 'y' according to the built-in table from CIF Core
dictionary named 'cif_core.dic' version 2.4.1 from 2010-06-29 (48
times).

Automatic conversion script
Id: cif_fix_values 1673 2011-04-08 12:14:43Z adriana 

The following automatic conversions were performed:

'_exptl_crystal_density_meas' value 'none' was changed to '?' - the
value is perceived as not measured.

Automatic conversion script
Id: cif_fix_values 3008 2015-01-20 13:52:24Z robertas 

The following automatic conversions were performed:

'_refine_ls_weighting_scheme' value 'calc
w=1/[\s^2^(Fo^2^)+(0.0571P)^2^+25.9315P] where P=(Fo^2^+2Fc^2^)/3'
was changed to 'calc'. New tag '_refine_ls_weighting_details' was
created. The value of the new tag was set to
'w=1/[\s^2^(Fo^2^)+(0.0571P)^2^+25.9315P] where P=(Fo^2^+2Fc^2^)/3'.

Automatic conversion script
Id: cif_fix_values 3143 2015-03-26 13:38:13Z robertas 
;
_cod_original_cell_volume 6910(2)
_cod_original_sg_symbol_H-M 'I 41/a'
_cod_database_code 4321924

loop_
_symmetry_equiv_pos_as_xyz
'x, y, z'
'-x+1/2, -y, z+1/2'
'-y+3/4, x+1/4, z+1/4'
'y+3/4, -x+3/4, z+3/4'
'x+1/2, y+1/2, z+1/2'
'-x+1, -y+1/2, z+1'
'-y+5/4, x+3/4, z+3/4'
'y+5/4, -x+5/4, z+5/4'
'-x, -y, -z'
'x-1/2, y, -z-1/2'
'y-3/4, -x-1/4, -z-1/4'
'-y-3/4, x-3/4, -z-3/4'
'-x+1/2, -y+1/2, -z+1/2'
'x, y+1/2, -z'
'y-1/4, -x+1/4, -z+1/4'
'-y-1/4, x-1/4, -z-1/4'

loop_
_atom_site_label
_atom_site_type_symbol
_atom_site_fract_x
_atom_site_fract_y
_atom_site_fract_z
_atom_site_U_iso_or_equiv
_atom_site_adp_type
_atom_site_occupancy
_atom_site_calc_flag
_atom_site_refinement_flags
_atom_site_disorder_assembly
_atom_site_disorder_group
Zn1 Zn 0.84575(3) 0.30875(3) 0.108732(11) 0.03026(19) Uani 1 d . . .
S1 S 0.79569(8) 0.27133(8) 0.05133(3) 0.0423(3) Uani 1 d . . .
N1 N 0.7783(2) 0.3851(2) 0.14980(9) 0.0337(8) Uani 1 d . . .
O1 O 0.8731(2) 0.21884(19) 0.14920(7) 0.0343(6) Uani 1 d . . .
C1 C 0.6852(3) 0.2094(3) 0.05349(12) 0.0408(10) Uani 1 d . . .
C2 C 0.6335(3) 0.1868(3) 0.08496(13) 0.0400(10) Uani 1 d . . .
C3 C 0.5453(3) 0.1388(3) 0.08470(15) 0.0522(12) Uani 1 d . . .
C4 C 0.5055(4) 0.1122(4) 0.05179(18) 0.0617(15) Uani 1 d . . .
C5 C 0.5536(4) 0.1324(4) 0.01990(17) 0.0654(16) Uani 1 d . . .
C6 C 0.6419(4) 0.1796(4) 0.02066(13) 0.0525(12) Uani 1 d . . .
C7 C 0.7819(3) 0.3401(3) 0.18165(11) 0.0387(10) Uani 1 d . . .
C8 C 0.7395(4) 0.3794(4) 0.21385(12) 0.0544(13) Uani 1 d . . .
H8 H 0.7439 0.3465 0.2362 0.065 Uiso 1 calc R . .
C9 C 0.6928(4) 0.4650(4) 0.21193(14) 0.0600(14) Uani 1 d . . .
H9 H 0.6632 0.4903 0.2328 0.072 Uiso 1 calc R . .
C10 C 0.6887(3) 0.5162(3) 0.17836(13) 0.0454(11) Uani 1 d . . .
C11 C 0.6451(3) 0.6078(4) 0.17453(16) 0.0574(14) Uani 1 d . . .
H11 H 0.6142 0.6362 0.1946 0.069 Uiso 1 calc R . .
C12 C 0.6478(4) 0.6551(4) 0.14169(17) 0.0619(15) Uani 1 d . . .
H12 H 0.6202 0.7163 0.1397 0.074 Uiso 1 calc R . .
C13 C 0.6915(4) 0.6131(4) 0.11078(16) 0.0578(13) Uani 1 d . . .
H13 H 0.6921 0.6461 0.0884 0.069 Uiso 1 calc R . .
C14 C 0.7332(3) 0.5240(3) 0.11335(13) 0.0453(11) Uani 1 d . . .
H14 H 0.7620 0.4962 0.0927 0.054 Uiso 1 calc R . .
C15 C 0.7331(3) 0.4739(3) 0.14706(11) 0.0366(9) Uani 1 d . . .
C16 C 0.8332(3) 0.2444(3) 0.18296(11) 0.0423(10) Uani 1 d . . .
H16A H 0.8843 0.2475 0.2013 0.051 Uiso 1 calc R . .
H16B H 0.7878 0.1947 0.1906 0.051 Uiso 1 calc R . .
F1 F 0.66797(18) 0.21336(19) 0.11829(7) 0.0506(7) Uani 1 d . . .
F2 F 0.4980(2) 0.1214(2) 0.11600(9) 0.0687(9) Uani 1 d . . .
F3 F 0.4197(2) 0.0668(2) 0.05075(12) 0.0914(12) Uani 1 d . . .
F4 F 0.5158(3) 0.1074(3) -0.01314(10) 0.0984(13) Uani 1 d . . .
F5 F 0.6857(3) 0.1989(2) -0.01134(8) 0.0754(9) Uani 1 d . . .
C100 C 1.0000 0.7500 0.0623(3) 0.172(8) Uani 1 d S . .
H10A H 1.0330 0.7040 0.0782 0.206 Uiso 0.50 calc PR . .
H10B H 0.9670 0.7960 0.0782 0.206 Uiso 0.50 calc PR . .
Cl1 Cl 0.9158(2) 0.6897(2) 0.03778(7) 0.1418(10) Uani 1 d . . .

loop_
_atom_site_aniso_label
_atom_site_aniso_U_11
_atom_site_aniso_U_22
_atom_site_aniso_U_33
_atom_site_aniso_U_23
_atom_site_aniso_U_13
_atom_site_aniso_U_12
Zn1 0.0328(3) 0.0350(3) 0.0230(3) -0.00186(17) 0.00082(18) 0.00116(17)
S1 0.0477(6) 0.0554(7) 0.0238(6) -0.0019(5) -0.0041(4) -0.0022(5)
N1 0.0327(18) 0.0359(18) 0.0324(19) -0.0062(15) 0.0030(14) 0.0000(14)
O1 0.0419(15) 0.0401(15) 0.0211(14) -0.0010(11) 0.0050(11) 0.0052(12)
C1 0.042(2) 0.038(2) 0.043(3) -0.0050(19) -0.017(2) 0.0105(18)
C2 0.034(2) 0.039(2) 0.046(3) -0.0059(19) -0.007(2) 0.0073(17)
C3 0.042(3) 0.037(2) 0.078(4) -0.007(2) -0.009(3) 0.0078(19)
C4 0.041(3) 0.046(3) 0.098(5) -0.010(3) -0.022(3) 0.002(2)
C5 0.066(4) 0.056(3) 0.075(4) -0.016(3) -0.047(3) 0.007(3)
C6 0.064(3) 0.055(3) 0.039(3) -0.006(2) -0.020(2) 0.010(2)
C7 0.044(2) 0.040(2) 0.033(2) -0.0051(19) 0.0089(18) -0.0020(18)
C8 0.079(4) 0.057(3) 0.027(2) -0.004(2) 0.017(2) 0.002(3)
C9 0.071(3) 0.059(3) 0.050(3) -0.022(2) 0.023(3) 0.004(3)
C10 0.044(2) 0.042(2) 0.050(3) -0.013(2) 0.006(2) -0.0030(19)
C11 0.048(3) 0.045(3) 0.079(4) -0.027(3) 0.003(3) 0.003(2)
C12 0.054(3) 0.040(3) 0.092(5) -0.011(3) -0.008(3) 0.008(2)
C13 0.054(3) 0.046(3) 0.074(4) 0.007(2) -0.010(3) 0.005(2)
C14 0.042(2) 0.042(2) 0.052(3) -0.002(2) -0.004(2) 0.0032(19)
C15 0.031(2) 0.034(2) 0.045(3) -0.0072(18) -0.0005(18) -0.0033(16)
C16 0.053(3) 0.040(2) 0.034(2) -0.0023(18) 0.003(2) 0.0033(19)
F1 0.0473(15) 0.0619(17) 0.0427(15) -0.0078(12) 0.0027(11) -0.0102(12)
F2 0.0449(16) 0.0629(19) 0.098(2) -0.0082(16) 0.0153(16) -0.0076(13)
F3 0.0501(18) 0.068(2) 0.156(4) -0.022(2) -0.030(2) -0.0106(15)
F4 0.105(3) 0.093(3) 0.097(3) -0.019(2) -0.064(2) -0.008(2)
F5 0.100(2) 0.086(2) 0.0403(18) -0.0073(15) -0.0267(17) -0.0058(19)
C100 0.245(19) 0.228(17) 0.044(6) 0.000 0.000 0.114(15)
Cl1 0.145(2) 0.158(2) 0.1219(19) -0.0510(16) -0.0475(16) 0.0154(17)

loop_
_atom_type_symbol
_atom_type_description
_atom_type_scat_dispersion_real
_atom_type_scat_dispersion_imag
_atom_type_scat_source
C C 0.0033 0.0016 'International Tables Vol C Tables 4.2.6.8 and 6.1.1.4'
H H 0.0000 0.0000 'International Tables Vol C Tables 4.2.6.8 and 6.1.1.4'
N N 0.0061 0.0033 'International Tables Vol C Tables 4.2.6.8 and 6.1.1.4'
O O 0.0106 0.0060 'International Tables Vol C Tables 4.2.6.8 and 6.1.1.4'
F F 0.0171 0.0103 'International Tables Vol C Tables 4.2.6.8 and 6.1.1.4'
S S 0.1246 0.1234 'International Tables Vol C Tables 4.2.6.8 and 6.1.1.4'
Zn Zn 0.2839 1.4301 'International Tables Vol C Tables 4.2.6.8 and 6.1.1.4'
Cl Cl 0.1484 0.1585 'International Tables Vol C Tables 4.2.6.8 and 6.1.1.4'

loop_
_geom_angle_atom_site_label_1
_geom_angle_atom_site_label_2
_geom_angle_atom_site_label_3
_geom_angle
_geom_angle_site_symmetry_1
_geom_angle_site_symmetry_3
_geom_angle_publ_flag
O1 Zn1 O1 104.28(14) . 15_665 y
O1 Zn1 N1 82.48(12) . . y
O1 Zn1 N1 104.68(12) 15_665 . y
O1 Zn1 S1 127.29(9) . . y
O1 Zn1 S1 103.89(8) 15_665 . y
N1 Zn1 S1 130.54(10) . . y
C1 S1 Zn1 109.75(15) . . y
C7 N1 C15 120.1(3) . . y
C7 N1 Zn1 112.3(3) . . y
C15 N1 Zn1 127.6(3) . . y
C16 O1 Zn1 115.0(2) . . y
C16 O1 Zn1 122.6(2) . 12_756 y
Zn1 O1 Zn1 122.08(12) . 12_756 y
C2 C1 C6 114.6(4) . . y
C2 C1 S1 126.7(3) . . y
C6 C1 S1 118.7(4) . . y
F1 C2 C3 116.5(4) . . y
F1 C2 C1 119.7(4) . . y
C3 C2 C1 123.8(4) . . y
F2 C3 C4 120.0(5) . . y
F2 C3 C2 120.8(4) . . y
C4 C3 C2 119.2(5) . . y
F3 C4 C3 120.4(6) . . y
F3 C4 C5 120.2(5) . . y
C3 C4 C5 119.4(5) . . y
F4 C5 C4 120.8(5) . . y
F4 C5 C6 118.6(6) . . y
C4 C5 C6 120.6(5) . . y
F5 C6 C5 118.5(4) . . y
F5 C6 C1 119.2(5) . . y
C5 C6 C1 122.3(5) . . y
N1 C7 C8 122.0(4) . . y
N1 C7 C16 117.5(3) . . y
C8 C7 C16 120.5(4) . . y
C9 C8 C7 119.5(4) . . y
C8 C9 C10 120.3(4) . . y
C11 C10 C9 123.6(4) . . y
C11 C10 C15 118.5(4) . . y
C9 C10 C15 117.9(4) . . y
C12 C11 C10 120.4(5) . . y
C11 C12 C13 121.0(5) . . y
C14 C13 C12 120.2(5) . . y
C13 C14 C15 120.2(4) . . y
N1 C15 C14 120.0(4) . . y
N1 C15 C10 120.3(4) . . y
C14 C15 C10 119.7(4) . . y
O1 C16 C7 112.6(3) . . y
Cl1 C100 Cl1 116.2(6) . 6_664 y

loop_
_geom_bond_atom_site_label_1
_geom_bond_atom_site_label_2
_geom_bond_distance
_geom_bond_site_symmetry_2
_geom_bond_publ_flag
Zn1 O1 1.958(3) . y
Zn1 O1 1.964(3) 15_665 y
Zn1 N1 2.048(3) . y
Zn1 S1 2.2528(12) . y
S1 C1 1.750(5) . y
N1 C7 1.312(5) . y
N1 C15 1.380(5) . y
O1 C16 1.387(5) . y
O1 Zn1 1.964(3) 12_756 y
C1 C2 1.382(7) . y
C1 C6 1.394(6) . y
C2 F1 1.349(5) . y
C2 C3 1.386(6) . y
C3 F2 1.331(6) . y
C3 C4 1.364(7) . y
C4 F3 1.341(6) . y
C4 C5 1.362(8) . y
C5 F4 1.351(6) . y
C5 C6 1.382(8) . y
C6 F5 1.336(6) . y
C7 C8 1.414(6) . y
C7 C16 1.500(6) . y
C8 C9 1.348(7) . y
C9 C10 1.409(7) . y
C10 C11 1.407(7) . y
C10 C15 1.416(6) . y
C11 C12 1.358(8) . y
C12 C13 1.398(7) . y
C13 C14 1.361(6) . y
C14 C15 1.404(6) . y
C100 Cl1 1.684(6) . y
C100 Cl1 1.684(6) 6_664 y

loop_
_cod_changelog_entry_id
_cod_changelog_entry_author
_cod_changelog_entry_date
_cod_changelog_entry_text
1 'Vaitkus, Antanas' 2024-11-15T14:40:08+02:00
;
 Removed multiple data items that had the 'Y' placeholder value.
;
